data_1563492
loop_
_publ_author_name
'Jouffret, Laurent'
'Shao, Zhenmian'
'Rivenet, Murielle'
'Abraham, Francis'

_publ_section_title
;
 New three-dimensional inorganic frameworks based on the uranophane-type
 sheet in monoamine templated uranyl-vanadates
;
_journal_issue 10
_journal_name_full 'Journal of Solid State Chemistry'
_journal_page_first 2290
_journal_page_last 2297
_journal_paper_doi 10.1016/j.jssc.2010.07.035
_journal_volume 183
_journal_year 2010
_chemical_formula_sum 'C4 H20 N2 O28 U5 V4'
_chemical_formula_weight 1938.1
_space_group_IT_number 36
_space_group_name_Hall 'C 2c -2'
_space_group_name_H-M_alt 'C m c 21'
_symmetry_cell_setting orthorhombic
_symmetry_space_group_name_Hall 'C 2c -2'
_symmetry_space_group_name_H-M 'C m c 21'
_cell_angle_alpha 90
_cell_angle_beta 90
_cell_angle_gamma 90
_cell_formula_units_Z 4
_cell_length_a 15.6276
_cell_length_b 14.1341
_cell_length_c 13.604
_cell_measurement_temperature 100
_cell_volume 3004.880
_computing_publication_material 'Jana2000 (Petricek, Dusek & Palatinus, 2000)'
_computing_structure_refinement 'Jana2000 (Petricek, Dusek & Palatinus, 2000)'
_diffrn_ambient_temperature 100
_diffrn_measured_fraction_theta_full 1.00
_diffrn_measured_fraction_theta_max 1.00
_diffrn_measurement_device_type SMART-1K-CCD
_diffrn_measurement_method 'omega scan'
_diffrn_radiation_monochromator graphite
_diffrn_radiation_source 'fine-focus sealed tube'
_diffrn_radiation_type 'Mo K\a'
_diffrn_radiation_wavelength 0.71069
_diffrn_reflns_av_R_equivalents 0.0596
_diffrn_reflns_av_sigmaI/netI 0.0490
_diffrn_reflns_limit_h_max 21
_diffrn_reflns_limit_h_min -21
_diffrn_reflns_limit_k_max 19
_diffrn_reflns_limit_k_min -15
_diffrn_reflns_limit_l_max 18
_diffrn_reflns_limit_l_min -16
_diffrn_reflns_number 23217
_diffrn_reflns_theta_full 25.46
_diffrn_reflns_theta_max 29.46
_diffrn_reflns_theta_min 1.94
_exptl_absorpt_coefficient_mu 28.128
_exptl_absorpt_correction_T_max 1.000
_exptl_absorpt_correction_T_min 0.112
_exptl_absorpt_correction_type empirical
_exptl_crystal_colour 'pale yellow'
_exptl_crystal_density_diffrn 4.28
_exptl_crystal_description needle
_exptl_crystal_F_000 3231
_exptl_crystal_size_max 0.108
_exptl_crystal_size_mid 0.041
_exptl_crystal_size_min 0.002
_refine_diff_density_max 1.50
_refine_diff_density_min -1.20
_refine_ls_extinction_method none
_refine_ls_goodness_of_fit_gt 2.51
_refine_ls_goodness_of_fit_ref 2.33
_refine_ls_hydrogen_treatment undef
_refine_ls_number_parameters 119
_refine_ls_number_reflns 4107
_refine_ls_R_factor_all 0.0402
_refine_ls_R_factor_gt 0.0284
_refine_ls_shift/su_max 0.0122
_refine_ls_shift/su_mean 0.0016
_refine_ls_structure_factor_coef F
_refine_ls_weighting_details w=1/\s^2^(F)
_refine_ls_weighting_scheme sigma
_refine_ls_wR_factor_gt 0.0260
_refine_ls_wR_factor_ref 0.0270
_reflns_number_gt 3420
_reflns_number_total 4107
_reflns_threshold_expression I>3\s(I)
_cod_data_source_file JSSC-2010-183-2290.cif
_cod_data_source_block 2
_cod_original_cell_volume 3004.88
_cod_original_sg_symbol_Hall 'C -2x;-2yc;2zc'
_cod_database_code 1563492

loop_
_symmetry_equiv_pos_site_id
_symmetry_equiv_pos_as_xyz
1 x,y,z
2 -x,y,z
3 x,-y,1/2+z
4 -x,-y,1/2+z
5 1/2+x,1/2+y,z
6 1/2-x,1/2+y,z
7 1/2+x,1/2-y,1/2+z
8 1/2-x,1/2-y,1/2+z

loop_
_atom_site_label
_atom_site_type_symbol
_atom_site_fract_x
_atom_site_fract_y
_atom_site_fract_z
_atom_site_adp_type
_atom_site_U_iso_or_equiv
_atom_site_symmetry_multiplicity
_atom_site_occupancy
_atom_site_calc_flag
_atom_site_refinement_flags
_atom_site_disorder_assembly
_atom_site_disorder_group
U1 U 0.22595(4) 0.49463(4) 0.43733 Uani 0.00924(17) 8 1 d . . .
U2 U 0.27661(4) 0.74191(4) 0.56171(7) Uani 0.00845(17) 8 1 d . . .
U3 U 0.5 0.60026(7) 0.22697(10) Uani 0.0145(3) 4 1 d . . .
V1 V 0.26125(19) 0.5131(2) 0.1726(2) Uani 0.0095(9) 8 1 d . . .
V2 V 0.3094(2) 0.7394(2) 0.3290(2) Uani 0.0108(9) 8 1 d . . .
O1 O 0.3350(7) 0.4582(8) 0.4286(10) Uiso 0.012(3) 8 1 d . . .
O2 O 0.1174(8) 0.5306(8) 0.4533(10) Uiso 0.018(3) 8 1 d . . .
O3 O 0.1651(8) 0.7568(9) 0.5463(10) Uiso 0.022(3) 8 1 d . . .
O4 O 0.3881(8) 0.7257(8) 0.5810(10) Uiso 0.014(3) 8 1 d . . .
O5 O 0.5 0.6568(14) 0.1171(15) Uiso 0.023(5) 4 1 d . . .
O6 O 0.5 0.5388(13) 0.3446(15) Uiso 0.024(5) 4 1 d . . .
O7 O 0.3079(8) 0.8317(8) 0.4145(9) Uiso 0.013(3) 8 1 d . . .
O8 O 0.2135(7) 0.5950(8) 0.0936(9) Uiso 0.011(3) 8 1 d . . .
O9 O 0.2601(8) 0.4197(8) 0.0913(10) Uiso 0.017(3) 8 1 d . . .
O10 O 0.2721(8) 0.6511(9) 0.4102(8) Uiso 0.014(3) 8 1 d . . .
O11 O 0.2015(8) 0.4937(8) 0.2726(9) Uiso 0.012(3) 8 1 d . . .
O12 O 0.2424(8) 0.7555(7) 0.2314(11) Uiso 0.016(3) 8 1 d . . .
O13 O 0.4083(9) 0.7181(9) 0.2915(10) Uiso 0.019(3) 8 1 d . . .
O14 O 0.3607(9) 0.5442(9) 0.2019(10) Uiso 0.024(3) 8 1 d . . .
Ow1 O 0.5 0.4406(18) 0.1382(19) Uiso 0.048(7) 4 1 d . . .
Ow2 O 0.5 0.873(3) 0.440(4) Uiso 0.127(14) 4 1 d . . .
N1 N 0.5 0.673(2) -0.100(2) Uiso 0.054(9) 4 1 d . . .
C1 C 0.578(3) 0.714(3) -0.154(4) Uiso 0.034(11) 8 0.5 d . . .
C2 C 0 0.403(3) 0.156(2) Uiso 0.036(8) 4 1 d . . .
C3 C 0 0.573(3) 0.203(4) Uiso 0.070(14) 4 1 d . . .
N2 N 0 0.501(4) 0.123(5) Uiso 0.16(3) 4 1 d . . .

loop_
_atom_site_aniso_label
_atom_site_aniso_type_symbol
_atom_site_aniso_U_11
_atom_site_aniso_U_22
_atom_site_aniso_U_33
_atom_site_aniso_U_12
_atom_site_aniso_U_13
_atom_site_aniso_U_23
U1 U 0.0196(3) 0.0045(3) 0.0037(3) -0.0012(3) -0.0006(3) 0.0003(3)
U2 U 0.0171(3) 0.0034(3) 0.0049(3) 0.0001(3) 0.0025(4) -0.0001(3)
U3 U 0.0113(5) 0.0171(5) 0.0149(5) 0 0 -0.0076(4)
V1 V 0.0143(15) 0.0087(15) 0.0055(17) 0.0009(12) 0.0013(12) -0.0027(12)
V2 V 0.0186(17) 0.0081(14) 0.0056(14) -0.0008(13) -0.0020(13) 0.0007(12)

loop_
_atom_type_symbol
_atom_type_scat_dispersion_real
_atom_type_scat_dispersion_imag
_atom_type_scat_source
_atom_type_scat_Cromer_Mann_a1
_atom_type_scat_Cromer_Mann_b1
_atom_type_scat_Cromer_Mann_a2
_atom_type_scat_Cromer_Mann_b2
_atom_type_scat_Cromer_Mann_a3
_atom_type_scat_Cromer_Mann_b3
_atom_type_scat_Cromer_Mann_a4
_atom_type_scat_Cromer_Mann_b4
_atom_type_scat_Cromer_Mann_c
C 0.003 0.002 'International Tables Vol C Tables  4.2.6.8 and 6.1.1.4' 2.31 20.843901 1.02 10.2075 1.5886 0.5687 0.865 51.651199 0.2156
H 0.000 0.000 'International Tables Vol C Tables  4.2.6.8 and 6.1.1.4' 0.493002 10.5109 0.322912 26.1257 0.140191 3.14236 0.04081 57.799702 0.003038
N 0.006 0.003 'International Tables Vol C Tables  4.2.6.8 and 6.1.1.4' 12.2126 0.0057 3.1322 9.8933 2.0125 28.997499 1.1663 0.5826 -11.529
O 0.011 0.006 'International Tables Vol C Tables  4.2.6.8 and 6.1.1.4' 3.0485 13.2771 2.2868 5.7011 1.5463 0.3239 0.867 32.908901 0.2508
V 0.301 0.529 'International Tables Vol C Tables  4.2.6.8 and 6.1.1.4' 10.2971 6.8657 7.3511 0.4385 2.0703 26.893801 2.0571 102.477997 1.2199
U -9.677 9.665 'International Tables Vol C Tables  4.2.6.8 and 6.1.1.4' 36.0228 0.5293 23.4128 3.3253 14.9491 16.092699 4.188 100.612999 13.3966

loop_
_geom_angle_atom_site_label_1
_geom_angle_atom_site_label_2
_geom_angle_atom_site_label_3
_geom_angle_site_symmetry_1
_geom_angle_site_symmetry_2
_geom_angle_site_symmetry_3
_geom_angle
_geom_angle_publ_flag
O1 U1 O2 . . . 176.8(6) yes
O1 U1 O7 . . 6_545 85.7(4) yes
O1 U1 O8 . . 3_565 89.1(5) yes
O1 U1 O9 . . 3_565 89.5(5) yes
O1 U1 O10 . . . 88.2(5) yes
O1 U1 O11 . . . 95.3(5) yes
O2 U1 O7 . . 6_545 94.6(5) yes
O2 U1 O8 . . 3_565 88.1(5) yes
O2 U1 O9 . . 3_565 87.9(5) yes
O2 U1 O10 . . . 92.4(5) yes
O2 U1 O11 . . . 87.8(5) yes
O7 U1 O8 6_545 . 3_565 66.5(4) yes
O7 U1 O9 6_545 . 3_565 129.1(4) yes
O7 U1 O10 6_545 . . 162.7(4) yes
O7 U1 O11 6_545 . . 80.1(4) yes
O8 U1 O9 3_565 . 3_565 62.8(4) yes
O8 U1 O10 3_565 . . 129.6(4) yes
O8 U1 O11 3_565 . . 145.9(4) yes
O9 U1 O10 3_565 . . 66.9(4) yes
O9 U1 O11 3_565 . . 150.7(4) yes
O10 U1 O11 . . . 84.4(4) yes
O3 U2 O4 . . . 178.2(6) yes
O3 U2 O7 . . . 92.2(5) yes
O3 U2 O8 . . 8_565 88.3(5) yes
O3 U2 O9 . . 3_565 91.6(5) yes
O3 U2 O10 . . . 86.2(5) yes
O3 U2 O12 . . 8_565 89.4(5) yes
O4 U2 O7 . . . 89.5(5) yes
O4 U2 O8 . . 8_565 92.0(4) yes
O4 U2 O9 . . 3_565 87.5(5) yes
O4 U2 O10 . . . 94.9(5) yes
O4 U2 O12 . . 8_565 88.9(5) yes
O7 U2 O8 . . 8_565 68.0(4) yes
O7 U2 O9 . . 3_565 132.7(4) yes
O7 U2 O10 . . . 65.2(4) yes
O7 U2 O12 . . 8_565 146.9(4) yes
O8 U2 O9 8_565 . 3_565 159.3(4) yes
O8 U2 O10 8_565 . . 132.6(4) yes
O8 U2 O12 8_565 . 8_565 79.0(4) yes
O9 U2 O10 3_565 . . 68.0(4) yes
O9 U2 O12 3_565 . 8_565 80.2(4) yes
O10 U2 O12 . . 8_565 147.8(4) yes
O5 U3 O6 . . . 179.6(9) yes
O5 U3 O13 . . . 89.7(6) yes
O5 U3 O13 . . 2_655 89.7(6) yes
O5 U3 O14 . . . 91.8(4) yes
O5 U3 O14 . . 2_655 91.8(4) yes
O5 U3 Ow1 . . . 90.0(9) yes
O6 U3 O13 . . . 90.6(6) yes
O6 U3 O13 . . 2_655 90.6(6) yes
O6 U3 O14 . . . 88.1(4) yes
O6 U3 O14 . . 2_655 88.1(4) yes
O6 U3 Ow1 . . . 89.7(8) yes
O13 U3 O13 . . 2_655 74.5(5) yes
O13 U3 O14 . . . 74.3(5) yes
O13 U3 O14 . . 2_655 148.8(5) yes
O13 U3 Ow1 . . . 142.7(3) yes
O13 U3 O13 2_655 . . 74.5(5) yes
O13 U3 O14 2_655 . . 148.8(5) yes
O13 U3 O14 2_655 . 2_655 74.3(5) yes
O13 U3 Ow1 2_655 . . 142.7(3) yes
O14 U3 O14 . . 2_655 136.8(5) yes
O14 U3 Ow1 . . . 68.5(3) yes
O14 U3 O14 2_655 . . 136.8(5) yes
O14 U3 Ow1 2_655 . . 68.5(3) yes
O8 V1 O9 . . . 96.2(6) yes
O8 V1 O11 . . . 111.8(6) yes
O8 V1 O14 . . . 111.8(6) yes
O9 V1 O11 . . . 113.0(6) yes
O9 V1 O14 . . . 111.5(6) yes
O11 V1 O14 . . . 111.7(6) yes
O7 V2 O10 . . . 96.1(6) yes
O7 V2 O12 . . . 114.2(6) yes
O7 V2 O13 . . . 110.7(6) yes
O10 V2 O12 . . . 112.2(6) yes
O10 V2 O13 . . . 111.9(6) yes
O12 V2 O13 . . . 111.0(7) yes
U1 O1 O7 . . 6_545 56.0(4) yes
U1 O1 O10 . . . 54.0(4) yes
U1 O1 C1 . . 4_665 133.6(11) yes
O7 O1 O10 6_545 . . 108.4(5) yes
O7 O1 C1 6_545 . 4_665 79.7(10) yes
O10 O1 C1 . . 4_665 151.6(11) yes
U1 O2 O9 . . 3_565 55.7(4) yes
U1 O2 O11 . . . 53.2(4) yes
U1 O2 Ow2 . . 5_445 112.0(7) yes
U1 O2 N2 . . 3_565 129.5(11) yes
O9 O2 O11 3_565 . . 103.9(5) yes
O9 O2 Ow2 3_565 . 5_445 133.8(10) yes
O9 O2 N2 3_565 . 3_565 90.5(10) yes
O11 O2 Ow2 . . 5_445 95.6(10) yes
O11 O2 N2 . . 3_565 158.1(13) yes
Ow2 O2 N2 5_445 . 3_565 62.8(15) yes
U2 O3 O8 . . 8_565 54.2(4) yes
U2 O3 O9 . . 3_565 51.8(4) yes
U2 O3 O10 . . . 56.5(4) yes
U2 O3 O12 . . 8_565 53.2(4) yes
O8 O3 O9 8_565 . 3_565 103.5(5) yes
O8 O3 O10 8_565 . . 97.8(5) yes
O8 O3 O12 8_565 . 8_565 61.7(4) yes
O9 O3 O10 3_565 . . 54.0(4) yes
O9 O3 O12 3_565 . 8_565 61.5(4) yes
O10 O3 O12 . . 8_565 103.6(5) yes
U2 O4 O7 . . . 54.0(4) yes
U2 O4 O8 . . 8_565 51.6(4) yes
U2 O4 O9 . . 3_565 54.3(4) yes
U2 O4 O12 . . 8_565 53.4(4) yes
O7 O4 O8 . . 8_565 52.9(4) yes
O7 O4 O9 . . 3_565 96.0(5) yes
O7 O4 O12 . . 8_565 101.2(5) yes
O8 O4 O9 8_565 . 3_565 103.5(5) yes
O8 O4 O12 8_565 . 8_565 60.6(4) yes
O9 O4 O12 3_565 . 8_565 62.7(4) yes
U3 O5 O13 . . . 54.6(5) yes
U3 O5 O13 . . 2_655 54.6(5) yes
U3 O5 O14 . . . 52.9(4) yes
U3 O5 O14 . . 2_655 52.9(4) yes
U3 O5 N1 . . . 156.2(12) yes
O13 O5 O13 . . 2_655 59.1(6) yes
O13 O5 O14 . . . 58.3(5) yes
O13 O5 O14 . . 2_655 101.9(7) yes
O13 O5 N1 . . . 142.4(7) yes
O13 O5 O13 2_655 . . 59.1(6) yes
O13 O5 O14 2_655 . . 101.9(7) yes
O13 O5 O14 2_655 . 2_655 58.3(5) yes
O13 O5 N1 2_655 . . 142.4(7) yes
O14 O5 O14 . . 2_655 95.9(7) yes
O14 O5 N1 . . . 115.7(7) yes
O14 O5 O14 2_655 . . 95.9(7) yes
O14 O5 N1 2_655 . . 115.7(7) yes
U3 O6 O13 . . . 52.1(5) yes
U3 O6 O13 . . 2_655 52.1(5) yes
U3 O6 O14 . . . 53.3(4) yes
U3 O6 O14 . . 2_655 53.3(4) yes
O13 O6 O13 . . 2_655 57.1(5) yes
O13 O6 O14 . . . 57.4(5) yes
O13 O6 O14 . . 2_655 100.0(7) yes
O13 O6 O13 2_655 . . 57.1(5) yes
O13 O6 O14 2_655 . . 100.0(7) yes
O13 O6 O14 2_655 . 2_655 57.4(5) yes
O14 O6 O14 . . 2_655 96.5(7) yes
O14 O6 O14 2_655 . . 96.5(7) yes
U1 O7 U2 6_555 . . 110.7(5) yes
U1 O7 V2 6_555 . . 144.2(6) yes
U1 O7 O1 6_555 . 6_555 38.4(3) yes
U1 O7 O4 6_555 . . 118.6(5) yes
U1 O7 O8 6_555 . 8_565 58.5(4) yes
U1 O7 O10 6_555 . . 154.0(6) yes
U1 O7 O11 6_555 . 6_555 48.3(3) yes
U1 O7 O12 6_555 . . 113.1(5) yes
U1 O7 O13 6_555 . . 139.2(6) yes
U2 O7 V2 . . . 99.3(5) yes
U2 O7 O1 . . 6_555 96.6(5) yes
U2 O7 O4 . . . 36.4(3) yes
U2 O7 O8 . . 8_565 54.7(3) yes
U2 O7 O10 . . . 57.5(4) yes
U2 O7 O11 . . 6_555 157.4(5) yes
U2 O7 O12 . . . 116.4(5) yes
U2 O7 O13 . . . 107.9(5) yes
V2 O7 O1 . . 6_555 121.4(6) yes
V2 O7 O4 . . . 97.1(5) yes
V2 O7 O8 . . 8_565 154.0(7) yes
V2 O7 O10 . . . 42.2(4) yes
V2 O7 O11 . . 6_555 98.2(5) yes
V2 O7 O12 . . . 32.5(3) yes
V2 O7 O13 . . . 33.6(4) yes
O1 O7 O4 6_555 . . 126.0(5) yes
O1 O7 O8 6_555 . 8_565 66.4(4) yes
O1 O7 O10 6_555 . . 116.3(5) yes
O1 O7 O11 6_555 . 6_555 61.9(4) yes
O1 O7 O12 6_555 . . 90.8(5) yes
O1 O7 O13 6_555 . . 146.5(6) yes
O4 O7 O8 . . 8_565 63.6(4) yes
O4 O7 O10 . . . 67.5(4) yes
O4 O7 O11 . . 6_555 153.0(5) yes
O4 O7 O12 . . . 127.7(5) yes
O4 O7 O13 . . . 86.0(5) yes
O8 O7 O10 8_565 . . 111.9(5) yes
O8 O7 O11 8_565 . 6_555 106.6(5) yes
O8 O7 O12 8_565 . . 152.1(6) yes
O8 O7 O13 8_565 . . 147.0(6) yes
O10 O7 O11 . . 6_555 136.1(6) yes
O10 O7 O12 . . . 62.8(4) yes
O10 O7 O13 . . . 63.0(5) yes
O11 O7 O12 6_555 . . 73.4(4) yes
O11 O7 O13 6_555 . . 94.6(5) yes
O12 O7 O13 . . . 58.1(4) yes
U1 O8 U2 3_564 . 8_564 109.7(4) yes
U1 O8 V1 3_564 . . 98.9(5) yes
U1 O8 O3 3_564 . 8_564 97.3(5) yes
U1 O8 O4 3_564 . 8_564 115.1(5) yes
U1 O8 O7 3_564 . 8_564 55.0(3) yes
U1 O8 O9 3_564 . . 58.5(4) yes
U1 O8 O11 3_564 . . 118.9(5) yes
U1 O8 O12 3_564 . . 156.4(5) yes
U1 O8 O14 3_564 . . 104.7(5) yes
U2 O8 V1 8_564 . . 137.3(6) yes
U2 O8 O3 8_564 . 8_564 37.6(3) yes
U2 O8 O4 8_564 . 8_564 36.3(3) yes
U2 O8 O7 8_564 . 8_564 57.3(4) yes
U2 O8 O9 8_564 . . 156.9(6) yes
U2 O8 O11 8_564 . . 131.2(5) yes
U2 O8 O12 8_564 . . 50.2(3) yes
U2 O8 O14 8_564 . . 107.0(5) yes
V1 O8 O3 . . 8_564 109.6(6) yes
V1 O8 O4 . . 8_564 145.3(6) yes
V1 O8 O7 . . 8_564 150.7(7) yes
V1 O8 O9 . . . 41.5(4) yes
V1 O8 O11 . . . 33.3(3) yes
V1 O8 O12 . . . 93.0(5) yes
V1 O8 O14 . . . 33.1(4) yes
O3 O8 O4 8_564 . 8_564 73.9(4) yes
O3 O8 O7 8_564 . 8_564 66.4(5) yes
O3 O8 O9 8_564 . . 120.4(6) yes
O3 O8 O11 8_564 . . 126.9(5) yes
O3 O8 O12 8_564 . . 59.3(4) yes
O3 O8 O14 8_564 . . 76.5(5) yes
O4 O8 O7 8_564 . 8_564 63.4(4) yes
O4 O8 O9 8_564 . . 163.8(6) yes
O4 O8 O11 8_564 . . 116.2(5) yes
O4 O8 O12 8_564 . . 58.1(4) yes
O4 O8 O14 8_564 . . 132.6(5) yes
O7 O8 O9 8_564 . . 113.4(6) yes
O7 O8 O11 8_564 . . 166.7(6) yes
O7 O8 O12 8_564 . . 107.4(5) yes
O7 O8 O14 8_564 . . 132.6(6) yes
O9 O8 O11 . . . 62.9(4) yes
O9 O8 O12 . . . 134.1(6) yes
O9 O8 O14 . . . 62.1(5) yes
O11 O8 O12 . . . 81.6(5) yes
O11 O8 O14 . . . 58.4(4) yes
O12 O8 O14 . . . 75.0(4) yes
U1 O9 U2 3_564 . 3_564 110.9(5) yes
U1 O9 V1 3_564 . . 99.8(5) yes
U1 O9 O2 3_564 . 3_564 36.5(3) yes
U1 O9 O3 3_564 . 3_564 97.4(5) yes
U1 O9 O4 3_564 . 3_564 117.3(5) yes
U1 O9 O8 3_564 . . 58.7(4) yes
U1 O9 O10 3_564 . 3_564 54.4(4) yes
U1 O9 O11 3_564 . . 119.1(5) yes
U1 O9 O14 3_564 . . 105.6(5) yes
U2 O9 V1 3_564 . . 149.3(7) yes
U2 O9 O2 3_564 . 3_564 101.7(5) yes
U2 O9 O3 3_564 . 3_564 36.6(3) yes
U2 O9 O4 3_564 . 3_564 38.2(3) yes
U2 O9 O8 3_564 . . 166.5(6) yes
U2 O9 O10 3_564 . 3_564 57.7(4) yes
U2 O9 O11 3_564 . . 123.2(6) yes
U2 O9 O14 3_564 . . 130.3(6) yes
V1 O9 O2 . . 3_564 103.3(6) yes
V1 O9 O3 . . 3_564 141.5(7) yes
V1 O9 O4 . . 3_564 125.0(7) yes
V1 O9 O8 . . . 42.2(4) yes
V1 O9 O10 . . 3_564 151.7(7) yes
V1 O9 O11 . . . 32.9(4) yes
V1 O9 O14 . . . 33.6(4) yes
O2 O9 O3 3_564 . 3_564 72.3(4) yes
O2 O9 O4 3_564 . 3_564 130.9(6) yes
O2 O9 O8 3_564 . . 64.7(4) yes
O2 O9 O10 3_564 . 3_564 64.0(5) yes
O2 O9 O11 3_564 . . 102.6(5) yes
O2 O9 O14 3_564 . . 127.4(5) yes
O3 O9 O4 3_564 . 3_564 74.7(4) yes
O3 O9 O8 3_564 . . 131.9(6) yes
O3 O9 O10 3_564 . 3_564 61.9(5) yes
O3 O9 O11 3_564 . . 109.2(5) yes
O3 O9 O14 3_564 . . 157.0(6) yes
O4 O9 O8 3_564 . . 152.1(6) yes
O4 O9 O10 3_564 . 3_564 68.7(5) yes
O4 O9 O11 3_564 . . 122.2(6) yes
O4 O9 O14 3_564 . . 94.9(5) yes
O8 O9 O10 . . 3_564 113.0(6) yes
O8 O9 O11 . . . 62.9(4) yes
O8 O9 O14 . . . 63.2(5) yes
O10 O9 O11 3_564 . . 165.1(6) yes
O10 O9 O14 3_564 . . 133.9(6) yes
O11 O9 O14 . . . 58.7(4) yes
U1 O10 U2 . . . 111.8(5) yes
U1 O10 V2 . . . 149.6(6) yes
U1 O10 O1 . . . 37.8(3) yes
U1 O10 O3 . . . 101.9(5) yes
U1 O10 O7 . . . 168.3(6) yes
U1 O10 O9 . . 3_565 58.7(4) yes
U1 O10 O12 . . . 124.3(5) yes
U1 O10 O13 . . . 129.3(6) yes
U2 O10 V2 . . . 98.5(5) yes
U2 O10 O1 . . . 114.4(5) yes
U2 O10 O3 . . . 37.4(3) yes
U2 O10 O7 . . . 57.3(4) yes
U2 O10 O9 . . 3_565 54.3(4) yes
U2 O10 O12 . . . 116.8(5) yes
U2 O10 O13 . . . 106.6(5) yes
V2 O10 O1 . . . 127.2(6) yes
V2 O10 O3 . . . 103.0(6) yes
V2 O10 O7 . . . 41.7(4) yes
V2 O10 O9 . . 3_565 150.1(7) yes
V2 O10 O12 . . . 33.2(3) yes
V2 O10 O13 . . . 32.8(4) yes
O1 O10 O3 . . . 128.4(5) yes
O1 O10 O7 . . . 147.3(6) yes
O1 O10 O9 . . 3_565 65.9(5) yes
O1 O10 O12 . . . 127.3(5) yes
O1 O10 O13 . . . 96.2(5) yes
O3 O10 O7 . . . 66.9(5) yes
O3 O10 O9 . . 3_565 64.2(4) yes
O3 O10 O12 . . . 100.5(5) yes
O3 O10 O13 . . . 128.5(6) yes
O7 O10 O9 . . 3_565 111.2(6) yes
O7 O10 O12 . . . 63.5(4) yes
O7 O10 O13 . . . 61.7(5) yes
O9 O10 O12 3_565 . . 163.9(6) yes
O9 O10 O13 3_565 . . 134.8(6) yes
O12 O10 O13 . . . 57.9(4) yes
U1 O11 V1 . . . 135.0(7) yes
U1 O11 O2 . . . 39.0(3) yes
U1 O11 O7 . . 6_545 51.5(3) yes
U1 O11 O8 . . . 146.5(5) yes
U1 O11 O9 . . . 143.8(6) yes
U1 O11 O14 . . . 101.0(5) yes
V1 O11 O2 . . . 159.0(7) yes
V1 O11 O7 . . 6_545 132.6(6) yes
V1 O11 O8 . . . 35.0(4) yes
V1 O11 O9 . . . 34.0(4) yes
V1 O11 O14 . . . 34.0(4) yes
O2 O11 O7 . . 6_545 63.9(4) yes
O2 O11 O8 . . . 133.1(5) yes
O2 O11 O9 . . . 166.6(6) yes
O2 O11 O14 . . . 132.2(6) yes
O7 O11 O8 6_545 . . 160.6(6) yes
O7 O11 O9 6_545 . . 107.1(5) yes
O7 O11 O14 6_545 . . 117.8(5) yes
O8 O11 O9 . . . 54.3(4) yes
O8 O11 O14 . . . 60.6(4) yes
O9 O11 O14 . . . 60.0(4) yes
U2 O12 V2 8_564 . . 148.4(7) yes
U2 O12 O3 8_564 . 8_564 37.4(3) yes
U2 O12 O4 8_564 . 8_564 37.7(3) yes
U2 O12 O7 8_564 . . 153.0(5) yes
U2 O12 O8 8_564 . . 50.8(3) yes
U2 O12 O10 8_564 . . 149.9(5) yes
U2 O12 O13 8_564 . . 114.5(6) yes
V2 O12 O3 . . 8_564 111.1(6) yes
V2 O12 O4 . . 8_564 173.0(7) yes
V2 O12 O7 . . . 33.4(4) yes
V2 O12 O8 . . . 118.8(5) yes
V2 O12 O10 . . . 34.5(4) yes
V2 O12 O13 . . . 33.9(4) yes
O3 O12 O4 8_564 . 8_564 75.2(5) yes
O3 O12 O7 8_564 . . 126.2(5) yes
O3 O12 O8 8_564 . . 59.0(4) yes
O3 O12 O10 8_564 . . 128.3(5) yes
O3 O12 O13 8_564 . . 77.2(5) yes
O4 O12 O7 8_564 . . 145.1(5) yes
O4 O12 O8 8_564 . . 61.2(4) yes
O4 O12 O10 8_564 . . 139.1(5) yes
O4 O12 O13 8_564 . . 152.1(7) yes
O7 O12 O8 . . . 151.3(5) yes
O7 O12 O10 . . . 53.7(4) yes
O7 O12 O13 . . . 59.1(5) yes
O8 O12 O10 . . . 99.6(5) yes
O8 O12 O13 . . . 100.5(5) yes
O10 O12 O13 . . . 60.2(5) yes
U3 O13 V2 . . . 143.9(8) yes
U3 O13 O5 . . . 35.7(4) yes
U3 O13 O6 . . . 37.4(4) yes
U3 O13 O7 . . . 164.8(7) yes
U3 O13 O10 . . . 115.5(6) yes
U3 O13 O12 . . . 126.3(6) yes
U3 O13 O13 . . 2_655 52.7(4) yes
U3 O13 O14 . . . 52.5(4) yes
V2 O13 O5 . . . 140.1(8) yes
V2 O13 O6 . . . 121.7(7) yes
V2 O13 O7 . . . 35.7(4) yes
V2 O13 O10 . . . 35.3(4) yes
V2 O13 O12 . . . 35.1(4) yes
V2 O13 O13 . . 2_655 159.0(8) yes
V2 O13 O14 . . . 92.6(6) yes
O5 O13 O6 . . . 73.1(6) yes
O5 O13 O7 . . . 159.4(7) yes
O5 O13 O10 . . . 137.4(6) yes
O5 O13 O12 . . . 106.1(6) yes
O5 O13 O13 . . 2_655 60.4(4) yes
O5 O13 O14 . . . 61.4(5) yes
O6 O13 O7 . . . 127.5(7) yes
O6 O13 O10 . . . 86.5(5) yes
O6 O13 O12 . . . 132.8(6) yes
O6 O13 O13 . . 2_655 61.5(4) yes
O6 O13 O14 . . . 59.9(5) yes
O7 O13 O10 . . . 55.3(4) yes
O7 O13 O12 . . . 62.8(5) yes
O7 O13 O13 . . 2_655 124.1(6) yes
O7 O13 O14 . . . 127.3(6) yes
O10 O13 O12 . . . 61.9(5) yes
O10 O13 O13 . . 2_655 138.7(6) yes
O10 O13 O14 . . . 76.1(5) yes
O12 O13 O13 . . 2_655 159.4(7) yes
O12 O13 O14 . . . 78.1(5) yes
O13 O13 O14 2_655 . . 105.2(6) yes
U3 O14 V1 . . . 173.1(8) yes
U3 O14 O5 . . . 35.3(4) yes
U3 O14 O6 . . . 38.6(4) yes
U3 O14 O8 . . . 138.3(6) yes
U3 O14 O9 . . . 144.4(6) yes
U3 O14 O11 . . . 151.0(6) yes
U3 O14 O13 . . . 53.3(4) yes
U3 O14 Ow1 . . . 59.5(5) yes
V1 O14 O5 . . . 137.9(8) yes
V1 O14 O6 . . . 148.2(8) yes
V1 O14 O8 . . . 35.0(4) yes
V1 O14 O9 . . . 34.9(4) yes
V1 O14 O11 . . . 34.3(4) yes
V1 O14 O13 . . . 125.2(7) yes
V1 O14 Ow1 . . . 121.4(8) yes
O5 O14 O6 . . . 73.9(6) yes
O5 O14 O8 . . . 105.2(6) yes
O5 O14 O9 . . . 123.1(7) yes
O5 O14 O11 . . . 161.1(6) yes
O5 O14 O13 . . . 60.4(5) yes
O5 O14 Ow1 . . . 65.1(6) yes
O6 O14 O8 . . . 164.0(7) yes
O6 O14 O9 . . . 139.5(7) yes
O6 O14 O11 . . . 115.7(6) yes
O6 O14 O13 . . . 62.7(5) yes
O6 O14 Ow1 . . . 66.8(6) yes
O8 O14 O9 . . . 54.7(4) yes
O8 O14 O11 . . . 60.9(4) yes
O8 O14 O13 . . . 102.5(5) yes
O8 O14 Ow1 . . . 127.8(7) yes
O9 O14 O11 . . . 61.2(5) yes
O9 O14 O13 . . . 157.1(6) yes
O9 O14 Ow1 . . . 86.6(6) yes
O11 O14 O13 . . . 108.0(6) yes
O11 O14 Ow1 . . . 133.0(7) yes
O13 O14 Ow1 . . . 112.7(7) yes
U3 Ow1 O14 . . . 52.0(5) yes
U3 Ow1 O14 . . 2_655 52.0(5) yes
O14 Ow1 O14 . . 2_655 104.0(9) yes
O14 Ow1 O14 2_655 . . 104.0(9) yes
O2 Ow2 O2 5_555 . 6_555 78.7(10) yes
O2 Ow2 O2 6_555 . 5_555 78.7(10) yes
O5 N1 C1 . . . 120(2) yes
O5 N1 C1 . . 2_655 120(2) yes
C1 N1 C1 . . 2_655 105(3) yes
C1 N1 C1 2_655 . . 105(3) yes
O1 C1 N1 4_664 . . 83(2) yes
O1 C1 C1 4_664 . 2_655 117(2) yes
N1 C1 C1 . . 2_655 37.4(19) yes
C3 C2 N2 . . . 33(3) yes
C2 C3 N2 . . . 32(3) yes
O2 N2 O2 3_564 . 4_564 75.9(18) yes
O2 N2 C2 3_564 . . 95(3) yes
O2 N2 C3 3_564 . . 132(2) yes
O2 N2 O2 4_564 . 3_564 75.9(18) yes
O2 N2 C2 4_564 . . 95(3) yes
O2 N2 C3 4_564 . . 132(2) yes
C2 N2 C3 . . . 115(5) yes

loop_
_geom_bond_atom_site_label_1
_geom_bond_atom_site_label_2
_geom_bond_site_symmetry_1
_geom_bond_site_symmetry_2
_geom_bond_distance
_geom_bond_publ_flag
U1 O1 . . 1.785(11) yes
U1 O2 . . 1.784(13) yes
U1 O7 . 6_545 2.383(12) yes
U1 O8 . 3_565 2.482(12) yes
U1 O9 . 3_565 2.478(13) yes
U1 O10 . . 2.356(12) yes
U1 O11 . . 2.273(13) yes
U2 O3 . . 1.768(13) yes
U2 O4 . . 1.776(12) yes
U2 O7 . . 2.421(12) yes
U2 O8 . 8_565 2.350(11) yes
U2 O9 . 3_565 2.334(12) yes
U2 O10 . . 2.428(12) yes
U2 O12 . 8_565 2.328(15) yes
U3 O5 . . 1.70(2) yes
U3 O6 . . 1.82(2) yes
U3 O13 . . 2.367(14) yes
U3 O13 . 2_655 2.367(14) yes
U3 O14 . . 2.342(13) yes
U3 O14 . 2_655 2.342(13) yes
U3 Ow1 . . 2.56(3) yes
V1 O8 . . 1.747(12) yes
V1 O9 . . 1.722(13) yes
V1 O11 . . 1.673(13) yes
V1 O14 . . 1.663(14) yes
V2 O7 . . 1.748(12) yes
V2 O10 . . 1.765(12) yes
V2 O12 . . 1.706(14) yes
V2 O13 . . 1.655(15) yes
O1 O7 . 6_545 2.867(16) yes
O1 O10 . . 2.910(16) yes
O1 C1 . 4_665 3.00(5) yes
O2 O9 . 3_565 2.999(18) yes
O2 O11 . . 2.836(18) yes
O2 Ow2 . 5_445 2.89(3) yes
O2 N2 . 3_565 2.98(6) yes
O3 O8 . 8_565 2.898(17) yes
O3 O9 . 3_565 2.967(18) yes
O3 O10 . . 2.907(18) yes
O3 O12 . 8_565 2.91(2) yes
O4 O7 . . 2.991(17) yes
O4 O8 . 8_565 2.995(16) yes
O4 O9 . 3_565 2.870(17) yes
O4 O12 . 8_565 2.901(18) yes
O5 O13 . . 2.90(2) yes
O5 O13 . 2_655 2.90(2) yes
O5 O14 . . 2.933(19) yes
O5 O14 . 2_655 2.933(19) yes
O5 N1 . . 2.96(4) yes
O6 O13 . . 3.00(2) yes
O6 O13 . 2_655 3.00(2) yes
O6 O14 . . 2.918(19) yes
O6 O14 . 2_655 2.918(19) yes
O7 O8 . 8_565 2.668(16) yes
O7 O10 . . 2.614(17) yes
O7 O11 . 6_555 2.998(17) yes
O7 O12 . . 2.900(18) yes
O7 O13 . . 2.799(18) yes
O8 O9 . . 2.583(16) yes
O8 O11 . . 2.831(17) yes
O8 O12 . . 2.978(17) yes
O8 O14 . . 2.824(18) yes
O9 O10 . 3_564 2.666(17) yes
O9 O11 . . 2.831(18) yes
O9 O14 . . 2.798(18) yes
O10 O12 . . 2.882(18) yes
O10 O13 . . 2.834(19) yes
O11 O14 . . 2.761(18) yes
O12 O13 . . 2.769(19) yes
O13 O13 . 2_655 2.87(2) yes
O13 O14 . . 2.843(19) yes
O14 Ow1 . . 2.76(2) yes
N1 C1 . . 1.54(5) yes
N1 C1 . 2_655 1.54(5) yes
C1 C1 . 2_655 2.45(7) yes
C2 C3 . . 2.48(6) yes
C2 N2 . . 1.47(7) yes
C3 N2 . . 1.48(8) yes
